data_2228256
loop_
_publ_author_name
'Zhang, Shu-Ping'
'Wei, Ying'
'Shao, Si-Chang'

_publ_section_title
;
 [2-Hydroxy-<i>N</i>'-(4-oxo-4-phenylbutan-2-ylidene)benzohydrazidato(2{-})]pyridinecopper(II)
;
_journal_coeditor_code BX2325
_journal_issue 12
_journal_name_full 'Acta Crystallographica Section E'
_journal_page_first m1635
_journal_paper_doi 10.1107/S1600536810047719
_journal_volume 66
_journal_year 2010
_chemical_formula_iupac '[Cu (C17 H14 N2 O3) (C5 H5 N)]'
_chemical_formula_moiety 'C22 H19 Cu N3 O3'
_chemical_formula_sum 'C22 H19 Cu N3 O3'
_chemical_formula_weight 436.94
_chemical_name_systematic
;
[2-Hydroxy-<i>N</i>'-(4-oxo-4-phenylbutan-2-
ylidene)benzohydrazidato(2-)]pyridinecopper(II)
;
_space_group_IT_number 20
_symmetry_cell_setting orthorhombic
_symmetry_space_group_name_Hall 'C 2c 2'
_symmetry_space_group_name_H-M 'C 2 2 21'
_atom_sites_solution_hydrogens geom
_atom_sites_solution_primary direct
_atom_sites_solution_secondary difmap
_audit_creation_method SHELXL-97
_cell_angle_alpha 90.00
_cell_angle_beta 90.00
_cell_angle_gamma 90.00
_cell_formula_units_Z 8
_cell_length_a 7.7096(8)
_cell_length_b 22.906(2)
_cell_length_c 20.983(2)
_cell_measurement_reflns_used 3542
_cell_measurement_temperature 298(2)
_cell_measurement_theta_max 23.13
_cell_measurement_theta_min 2.07
_cell_volume 3705.5(6)
_computing_cell_refinement 'SAINT (Bruker, 2003)'
_computing_data_collection 'APEX2 (Bruker, 2003)'
_computing_data_reduction 'SAINT (Bruker, 2003)'
_computing_molecular_graphics 'SHELXTL (Sheldrick, 2008)'
_computing_publication_material 'SHELXTL (Sheldrick, 2008)'
_computing_structure_refinement 'SHELXL97 (Sheldrick, 2008)'
_computing_structure_solution 'SHELXS97 (Sheldrick, 2008)'
_diffrn_ambient_temperature 298(2)
_diffrn_measured_fraction_theta_full 0.998
_diffrn_measured_fraction_theta_max 0.998
_diffrn_measurement_device_type 'Bruker SMART APEXII CCD'
_diffrn_measurement_method 'phi and omega scans'
_diffrn_radiation_monochromator graphite
_diffrn_radiation_source 'fine-focus sealed tube'
_diffrn_radiation_type MoK\a
_diffrn_radiation_wavelength 0.71073
_diffrn_reflns_av_R_equivalents 0.0502
_diffrn_reflns_av_sigmaI/netI 0.0552
_diffrn_reflns_limit_h_max 9
_diffrn_reflns_limit_h_min -9
_diffrn_reflns_limit_k_max 27
_diffrn_reflns_limit_k_min -29
_diffrn_reflns_limit_l_max 26
_diffrn_reflns_limit_l_min -26
_diffrn_reflns_number 13526
_diffrn_reflns_theta_full 26.99
_diffrn_reflns_theta_max 26.99
_diffrn_reflns_theta_min 1.78
_exptl_absorpt_coefficient_mu 1.209
_exptl_absorpt_correction_T_max 0.7940
_exptl_absorpt_correction_T_min 0.7282
_exptl_absorpt_correction_type multi-scan
_exptl_absorpt_process_details '(SADABS; Sheldrick, 1996)'
_exptl_crystal_colour 'dark green'
_exptl_crystal_density_diffrn 1.566
_exptl_crystal_density_method 'not measured'
_exptl_crystal_description block
_exptl_crystal_F_000 1800
_exptl_crystal_size_max 0.28
_exptl_crystal_size_mid 0.20
_exptl_crystal_size_min 0.20
_refine_diff_density_max 0.446
_refine_diff_density_min -0.560
_refine_ls_abs_structure_details 'Flack (1983), 1761 Friedel pairs'
_refine_ls_abs_structure_Flack 0.08(3)
_refine_ls_extinction_method none
_refine_ls_goodness_of_fit_ref 1.084
_refine_ls_hydrogen_treatment constr
_refine_ls_matrix_type full
_refine_ls_number_parameters 252
_refine_ls_number_reflns 4034
_refine_ls_number_restraints 0
_refine_ls_restrained_S_all 1.084
_refine_ls_R_factor_all 0.0721
_refine_ls_R_factor_gt 0.0567
_refine_ls_shift/su_max 0.003
_refine_ls_shift/su_mean 0.000
_refine_ls_structure_factor_coef Fsqd
_refine_ls_weighting_details 'calc w=1/[\s^2^(Fo^2^)+(0.0614P)^2^+1.8583P] where P=(Fo^2^+2Fc^2^)/3'
_refine_ls_weighting_scheme calc
_refine_ls_wR_factor_gt 0.1233
_refine_ls_wR_factor_ref 0.1305
_reflns_number_gt 3340
_reflns_number_total 4034
_reflns_threshold_expression I>2sigma(I)
_cod_data_source_file bx2325.cif
_cod_data_source_block I
_cod_original_cell_volume 3705.6(7)
_cod_database_code 2228256
_cod_database_fobs_code 2228256

loop_
_symmetry_equiv_pos_as_xyz
'x, y, z'
'-x, -y, z+1/2'
'-x, y, -z+1/2'
'x, -y, -z'
'x+1/2, y+1/2, z'
'-x+1/2, -y+1/2, z+1/2'
'-x+1/2, y+1/2, -z+1/2'
'x+1/2, -y+1/2, -z'

loop_
_atom_site_type_symbol
_atom_site_label
_atom_site_fract_x
_atom_site_fract_y
_atom_site_fract_z
_atom_site_U_iso_or_equiv
_atom_site_adp_type
_atom_site_calc_flag
_atom_site_refinement_flags
_atom_site_occupancy
_atom_site_disorder_assembly
_atom_site_disorder_group
Cu Cu1 0.26164(7) 0.56424(2) 0.75389(2) 0.03955(17) Uani d . 1 . .
C C1 0.4395(6) 0.4324(2) 0.8613(2) 0.0396(11) Uani d . 1 . .
C C2 0.5248(7) 0.4551(2) 0.9121(2) 0.0496(13) Uani d . 1 . .
H H2 0.5322 0.4955 0.9165 0.059 Uiso calc R 1 . .
C C3 0.5994(7) 0.4205(3) 0.9567(2) 0.0558(14) Uani d . 1 . .
H H3 0.6569 0.4370 0.9913 0.067 Uiso calc R 1 . .
C C4 0.5895(8) 0.3611(3) 0.9504(3) 0.0653(17) Uani d . 1 . .
H H4 0.6401 0.3369 0.9807 0.078 Uiso calc R 1 . .
C C5 0.5071(9) 0.3384(2) 0.9008(2) 0.0534(12) Uani d . 1 . .
H H5 0.5021 0.2980 0.8964 0.064 Uiso calc R 1 . .
C C6 0.4294(7) 0.3728(2) 0.8558(2) 0.0440(12) Uani d . 1 . .
C C7 0.3627(6) 0.4715(2) 0.8143(2) 0.0386(11) Uani d . 1 . .
C C8 0.0179(5) 0.60424(13) 0.58645(12) 0.0411(11) Uani d G 1 . .
C C9 0.0827(5) 0.66043(14) 0.57885(14) 0.0524(13) Uani d G 1 . .
H H9A 0.1631 0.6751 0.6078 0.063 Uiso calc R 1 . .
C C10 0.0275(5) 0.69465(12) 0.52805(16) 0.0589(15) Uani d G 1 . .
H H10A 0.0709 0.7322 0.5230 0.071 Uiso calc R 1 . .
C C11 -0.0925(5) 0.67268(15) 0.48484(14) 0.0617(16) Uani d G 1 . .
H H11A -0.1295 0.6956 0.4509 0.074 Uiso calc R 1 . .
C C12 -0.1574(4) 0.61649(16) 0.49245(15) 0.0614(15) Uani d G 1 . .
H H12A -0.2377 0.6018 0.4635 0.074 Uiso calc R 1 . .
C C13 -0.1022(5) 0.58227(12) 0.54325(16) 0.0589(15) Uani d G 1 . .
H H13A -0.1456 0.5447 0.5483 0.071 Uiso calc R 1 . .
C C14 0.0822(6) 0.5682(2) 0.6383(2) 0.0423(11) Uani d . 1 . .
C C15 0.0672(6) 0.5104(2) 0.6359(2) 0.0435(12) Uani d . 1 . .
H H15 0.0074 0.4954 0.6011 0.052 Uiso calc R 1 . .
C C16 0.1308(6) 0.4698(2) 0.6795(2) 0.0391(11) Uani d . 1 . .
C C17 0.1033(7) 0.4076(2) 0.6673(2) 0.0476(12) Uani d . 1 . .
H H17A 0.0384 0.3908 0.7017 0.071 Uiso calc R 1 . .
H H17B 0.2134 0.3883 0.6638 0.071 Uiso calc R 1 . .
H H17C 0.0399 0.4029 0.6282 0.071 Uiso calc R 1 . .
C C18 0.3924(7) 0.6464(2) 0.8448(2) 0.0532(14) Uani d . 1 . .
H H18 0.4366 0.6128 0.8636 0.064 Uiso calc R 1 . .
C C19 0.4202(9) 0.6974(3) 0.8736(3) 0.0635(17) Uani d . 1 . .
H H19 0.4847 0.6989 0.9110 0.076 Uiso calc R 1 . .
C C20 0.3560(11) 0.7459(3) 0.8488(3) 0.080(2) Uani d . 1 . .
H H20 0.3752 0.7818 0.8682 0.096 Uiso calc R 1 . .
C C21 0.2630(12) 0.7419(2) 0.7953(3) 0.085(2) Uani d . 1 . .
H H21 0.2139 0.7750 0.7771 0.102 Uiso calc R 1 . .
C C22 0.2413(9) 0.6887(2) 0.7680(2) 0.0658(17) Uani d . 1 . .
H H22 0.1769 0.6862 0.7307 0.079 Uiso calc R 1 . .
N N1 0.2780(5) 0.44657(14) 0.76881(16) 0.0376(8) Uani d . 1 . .
N N2 0.2134(4) 0.48748(16) 0.72866(15) 0.0353(8) Uani d . 1 . .
N N3 0.3066(5) 0.64115(17) 0.79176(17) 0.0400(9) Uani d . 1 . .
O O1 0.3475(6) 0.34649(15) 0.80904(17) 0.0602(10) Uani d . 1 . .
H H1 0.3070 0.3710 0.7848 0.090 Uiso calc R 1 . .
O O2 0.3808(5) 0.52533(13) 0.82017(15) 0.0428(8) Uani d . 1 . .
O O3 0.1558(5) 0.59686(14) 0.68281(15) 0.0499(9) Uani d . 1 . .

loop_
_atom_site_aniso_label
_atom_site_aniso_U_11
_atom_site_aniso_U_22
_atom_site_aniso_U_33
_atom_site_aniso_U_12
_atom_site_aniso_U_13
_atom_site_aniso_U_23
Cu1 0.0412(3) 0.0412(3) 0.0363(3) 0.0042(3) -0.0104(3) -0.0039(2)
C1 0.034(2) 0.045(3) 0.039(2) 0.004(2) 0.0083(18) 0.008(2)
C2 0.058(4) 0.050(3) 0.041(3) 0.005(3) 0.000(2) -0.002(2)
C3 0.059(4) 0.066(4) 0.043(3) 0.008(3) -0.006(2) 0.007(2)
C4 0.056(4) 0.085(5) 0.055(3) 0.014(4) 0.005(3) 0.027(3)
C5 0.058(3) 0.050(3) 0.052(3) 0.007(3) 0.010(3) 0.011(2)
C6 0.050(3) 0.041(3) 0.041(3) 0.006(2) 0.014(2) -0.003(2)
C7 0.030(2) 0.050(3) 0.036(2) 0.002(2) -0.004(2) -0.004(2)
C8 0.035(3) 0.058(3) 0.031(2) 0.005(3) -0.005(2) -0.008(2)
C9 0.060(3) 0.056(3) 0.041(3) 0.003(3) -0.004(2) -0.005(2)
C10 0.064(4) 0.061(3) 0.052(3) 0.005(3) -0.001(3) 0.003(3)
C11 0.064(4) 0.082(5) 0.039(3) 0.018(3) -0.002(3) -0.002(3)
C12 0.058(3) 0.075(4) 0.051(3) 0.007(3) -0.018(3) 0.007(3)
C13 0.049(3) 0.074(4) 0.054(3) 0.006(3) -0.021(3) 0.003(3)
C14 0.034(2) 0.056(3) 0.036(2) 0.012(3) -0.0044(19) -0.003(2)
C15 0.040(3) 0.057(3) 0.034(2) -0.002(2) -0.008(2) -0.013(2)
C16 0.032(2) 0.042(3) 0.043(2) -0.002(2) 0.007(2) -0.009(2)
C17 0.050(3) 0.047(3) 0.046(3) -0.004(3) -0.011(2) -0.008(2)
C18 0.061(4) 0.051(3) 0.048(3) 0.003(3) -0.019(3) -0.007(2)
C19 0.084(4) 0.049(3) 0.057(3) 0.007(3) -0.026(3) -0.006(3)
C20 0.124(7) 0.044(3) 0.072(4) 0.005(4) -0.018(4) -0.013(3)
C21 0.133(7) 0.045(3) 0.078(4) 0.028(4) -0.036(5) -0.012(3)
C22 0.097(5) 0.053(3) 0.048(3) 0.014(4) -0.028(4) 0.002(2)
N1 0.038(2) 0.0335(19) 0.0408(17) 0.0034(16) 0.0008(17) 0.0041(14)
N2 0.0283(19) 0.045(2) 0.0327(16) 0.0030(16) 0.0005(15) -0.0042(15)
N3 0.043(2) 0.042(2) 0.0355(18) 0.0042(18) -0.0054(16) 0.0018(17)
O1 0.081(3) 0.040(2) 0.059(2) 0.003(2) -0.015(2) -0.0024(18)
O2 0.051(2) 0.0356(19) 0.0417(17) 0.0018(15) -0.0138(16) -0.0037(14)
O3 0.064(2) 0.044(2) 0.0417(17) 0.0059(18) -0.0178(16) -0.0048(16)

loop_
_atom_type_symbol
_atom_type_description
_atom_type_scat_dispersion_real
_atom_type_scat_dispersion_imag
_atom_type_scat_source
C C 0.0033 0.0016 'International Tables Vol C Tables 4.2.6.8 and 6.1.1.4'
H H 0.0000 0.0000 'International Tables Vol C Tables 4.2.6.8 and 6.1.1.4'
N N 0.0061 0.0033 'International Tables Vol C Tables 4.2.6.8 and 6.1.1.4'
O O 0.0106 0.0060 'International Tables Vol C Tables 4.2.6.8 and 6.1.1.4'
Cu Cu 0.3201 1.2651 'International Tables Vol C Tables 4.2.6.8 and 6.1.1.4'

loop_
_geom_angle_atom_site_label_1
_geom_angle_atom_site_label_2
_geom_angle_atom_site_label_3
_geom_angle_site_symmetry_1
_geom_angle_site_symmetry_3
_geom_angle
_geom_angle_publ_flag
O3 Cu1 N2 . . 93.64(15) ?
O3 Cu1 O2 . . 173.85(15) ?
N2 Cu1 O2 . . 82.05(14) ?
O3 Cu1 N3 . . 92.39(15) ?
N2 Cu1 N3 . . 172.50(15) ?
O2 Cu1 N3 . . 92.27(14) ?
C2 C1 C6 . . 118.3(5) ?
C2 C1 C7 . . 119.5(5) ?
C6 C1 C7 . . 122.1(5) ?
C3 C2 C1 . . 121.6(5) ?
C3 C2 H2 . . 119.2 ?
C1 C2 H2 . . 119.2 ?
C2 C3 C4 . . 119.4(5) ?
C2 C3 H3 . . 120.3 ?
C4 C3 H3 . . 120.3 ?
C5 C4 C3 . . 119.5(5) ?
C5 C4 H4 . . 120.2 ?
C3 C4 H4 . . 120.2 ?
C4 C5 C6 . . 121.7(5) ?
C4 C5 H5 . . 119.2 ?
C6 C5 H5 . . 119.2 ?
O1 C6 C5 . . 117.5(5) ?
O1 C6 C1 . . 123.1(5) ?
C5 C6 C1 . . 119.4(5) ?
O2 C7 N1 . . 124.5(4) ?
O2 C7 C1 . . 119.7(4) ?
N1 C7 C1 . . 115.7(4) ?
C9 C8 C13 . . 120.0 ?
C9 C8 C14 . . 119.3(3) ?
C13 C8 C14 . . 120.6(3) ?
C10 C9 C8 . . 120.0 ?
C10 C9 H9A . . 120.0 ?
C8 C9 H9A . . 120.0 ?
C9 C10 C11 . . 120.0 ?
C9 C10 H10A . . 120.0 ?
C11 C10 H10A . . 120.0 ?
C12 C11 C10 . . 120.0 ?
C12 C11 H11A . . 120.0 ?
C10 C11 H11A . . 120.0 ?
C11 C12 C13 . . 120.0 ?
C11 C12 H12A . . 120.0 ?
C13 C12 H12A . . 120.0 ?
C12 C13 C8 . . 120.0 ?
C12 C13 H13A . . 120.0 ?
C8 C13 H13A . . 120.0 ?
O3 C14 C15 . . 125.4(4) ?
O3 C14 C8 . . 114.0(4) ?
C15 C14 C8 . . 120.6(4) ?
C14 C15 C16 . . 127.5(4) ?
C14 C15 H15 . . 116.2 ?
C16 C15 H15 . . 116.2 ?
N2 C16 C15 . . 119.6(4) ?
N2 C16 C17 . . 121.5(4) ?
C15 C16 C17 . . 118.9(4) ?
C16 C17 H17A . . 109.5 ?
C16 C17 H17B . . 109.5 ?
H17A C17 H17B . . 109.5 ?
C16 C17 H17C . . 109.5 ?
H17A C17 H17C . . 109.5 ?
H17B C17 H17C . . 109.5 ?
N3 C18 C19 . . 123.4(5) ?
N3 C18 H18 . . 118.3 ?
C19 C18 H18 . . 118.3 ?
C20 C19 C18 . . 119.9(6) ?
C20 C19 H19 . . 120.0 ?
C18 C19 H19 . . 120.0 ?
C19 C20 C21 . . 118.3(6) ?
C19 C20 H20 . . 120.9 ?
C21 C20 H20 . . 120.9 ?
C20 C21 C22 . . 118.9(6) ?
C20 C21 H21 . . 120.6 ?
C22 C21 H21 . . 120.6 ?
N3 C22 C21 . . 122.9(5) ?
N3 C22 H22 . . 118.5 ?
C21 C22 H22 . . 118.5 ?
C7 N1 N2 . . 109.9(4) ?
C16 N2 N1 . . 117.8(4) ?
C16 N2 Cu1 . . 128.6(3) ?
N1 N2 Cu1 . . 113.6(3) ?
C22 N3 C18 . . 116.6(4) ?
C22 N3 Cu1 . . 122.0(3) ?
C18 N3 Cu1 . . 121.2(4) ?
C6 O1 H1 . . 109.5 ?
C7 O2 Cu1 . . 109.9(3) ?
C14 O3 Cu1 . . 125.2(3) ?

loop_
_geom_bond_atom_site_label_1
_geom_bond_atom_site_label_2
_geom_bond_site_symmetry_2
_geom_bond_distance
_geom_bond_publ_flag
Cu1 O3 . 1.857(3) ?
Cu1 N2 . 1.874(4) ?
Cu1 O2 . 1.890(3) ?
Cu1 N3 . 1.963(4) ?
C1 C2 . 1.357(7) ?
C1 C6 . 1.373(7) ?
C1 C7 . 1.457(7) ?
C2 C3 . 1.355(7) ?
C2 H2 . 0.9300 ?
C3 C4 . 1.369(9) ?
C3 H3 . 0.9300 ?
C4 C5 . 1.327(8) ?
C4 H4 . 0.9300 ?
C5 C6 . 1.367(7) ?
C5 H5 . 0.9300 ?
C6 O1 . 1.314(6) ?
C7 O2 . 1.247(5) ?
C7 N1 . 1.291(6) ?
C8 C9 . 1.3900 ?
C8 C13 . 1.3900 ?
C8 C14 . 1.453(5) ?
C9 C10 . 1.3900 ?
C9 H9A . 0.9300 ?
C10 C11 . 1.3900 ?
C10 H10A . 0.9300 ?
C11 C12 . 1.3900 ?
C11 H11A . 0.9300 ?
C12 C13 . 1.3900 ?
C12 H12A . 0.9300 ?
C13 H13A . 0.9300 ?
C14 O3 . 1.276(5) ?
C14 C15 . 1.328(7) ?
C15 C16 . 1.394(7) ?
C15 H15 . 0.9300 ?
C16 N2 . 1.278(6) ?
C16 C17 . 1.462(7) ?
C17 H17A . 0.9600 ?
C17 H17B . 0.9600 ?
C17 H17C . 0.9600 ?
C18 N3 . 1.300(6) ?
C18 C19 . 1.332(8) ?
C18 H18 . 0.9300 ?
C19 C20 . 1.323(8) ?
C19 H19 . 0.9300 ?
C20 C21 . 1.335(9) ?
C20 H20 . 0.9300 ?
C21 C22 . 1.356(7) ?
C21 H21 . 0.9300 ?
C22 N3 . 1.300(6) ?
C22 H22 . 0.9300 ?
N1 N2 . 1.355(5) ?
O1 H1 . 0.8200 ?

loop_
_geom_hbond_atom_site_label_D
_geom_hbond_atom_site_label_H
_geom_hbond_atom_site_label_A
_geom_hbond_site_symmetry_A
_geom_hbond_distance_DH
_geom_hbond_distance_HA
_geom_hbond_distance_DA
_geom_hbond_angle_DHA
O1 H1 N1 . 0.82 1.78 2.500(5) 146

loop_
_geom_torsion_atom_site_label_1
_geom_torsion_atom_site_label_2
_geom_torsion_atom_site_label_3
_geom_torsion_atom_site_label_4
_geom_torsion_site_symmetry_1
_geom_torsion_site_symmetry_2
_geom_torsion_site_symmetry_3
_geom_torsion_site_symmetry_4
_geom_torsion
_geom_torsion_publ_flag
C6 C1 C2 C3 . . . . 0.2(8) ?
C7 C1 C2 C3 . . . . -179.5(5) ?
C1 C2 C3 C4 . . . . 0.2(9) ?
C2 C3 C4 C5 . . . . 0.1(9) ?
C3 C4 C5 C6 . . . . -0.9(10) ?
C4 C5 C6 O1 . . . . -178.5(5) ?
C4 C5 C6 C1 . . . . 1.3(9) ?
C2 C1 C6 O1 . . . . 178.9(5) ?
C7 C1 C6 O1 . . . . -1.5(8) ?
C2 C1 C6 C5 . . . . -1.0(7) ?
C7 C1 C6 C5 . . . . 178.7(5) ?
C2 C1 C7 O2 . . . . 2.3(7) ?
C6 C1 C7 O2 . . . . -177.4(5) ?
C2 C1 C7 N1 . . . . -177.4(4) ?
C6 C1 C7 N1 . . . . 3.0(7) ?
C13 C8 C9 C10 . . . . 0.0 ?
C14 C8 C9 C10 . . . . 177.5(4) ?
C8 C9 C10 C11 . . . . 0.0 ?
C9 C10 C11 C12 . . . . 0.0 ?
C10 C11 C12 C13 . . . . 0.0 ?
C11 C12 C13 C8 . . . . 0.0 ?
C9 C8 C13 C12 . . . . 0.0 ?
C14 C8 C13 C12 . . . . -177.4(4) ?
C9 C8 C14 O3 . . . . 19.2(5) ?
C13 C8 C14 O3 . . . . -163.4(3) ?
C9 C8 C14 C15 . . . . -158.8(4) ?
C13 C8 C14 C15 . . . . 18.7(6) ?
O3 C14 C15 C16 . . . . -1.8(9) ?
C8 C14 C15 C16 . . . . 175.9(4) ?
C14 C15 C16 N2 . . . . 0.4(8) ?
C14 C15 C16 C17 . . . . -178.7(5) ?
N3 C18 C19 C20 . . . . 1.4(10) ?
C18 C19 C20 C21 . . . . 0.5(12) ?
C19 C20 C21 C22 . . . . -1.4(13) ?
C20 C21 C22 N3 . . . . 0.3(13) ?
O2 C7 N1 N2 . . . . 0.3(6) ?
C1 C7 N1 N2 . . . . 180.0(3) ?
C15 C16 N2 N1 . . . . -177.9(4) ?
C17 C16 N2 N1 . . . . 1.1(6) ?
C15 C16 N2 Cu1 . . . . 1.6(6) ?
C17 C16 N2 Cu1 . . . . -179.4(4) ?
C7 N1 N2 C16 . . . . 177.6(4) ?
C7 N1 N2 Cu1 . . . . -1.9(4) ?
O3 Cu1 N2 C16 . . . . -1.8(4) ?
O2 Cu1 N2 C16 . . . . -177.4(4) ?
O3 Cu1 N2 N1 . . . . 177.7(3) ?
O2 Cu1 N2 N1 . . . . 2.1(3) ?
C21 C22 N3 C18 . . . . 1.5(10) ?
C21 C22 N3 Cu1 . . . . 176.4(6) ?
C19 C18 N3 C22 . . . . -2.4(8) ?
C19 C18 N3 Cu1 . . . . -177.3(5) ?
O2 Cu1 N3 C22 . . . . -175.0(5) ?
O3 Cu1 N3 C18 . . . . -176.3(4) ?
O2 Cu1 N3 C18 . . . . -0.3(4) ?
N1 C7 O2 Cu1 . . . . 1.4(6) ?
C1 C7 O2 Cu1 . . . . -178.3(3) ?
N2 Cu1 O2 C7 . . . . -1.8(3) ?
N3 Cu1 O2 C7 . . . . 173.3(4) ?
C15 C14 O3 Cu1 . . . . 1.0(7) ?
C8 C14 O3 Cu1 . . . . -176.8(3) ?
N2 Cu1 O3 C14 . . . . 0.5(4) ?
N3 Cu1 O3 C14 . . . . -175.0(4) ?
